data_2020205
loop_
_publ_author_name
'Tailor, Sanjay M.'
'Patel, Urmila H.'

_publ_section_title
;
 Hirshfeld surface analysis of sulfameter (polymorph III), sulfameter
 dioxane monosolvate and sulfameter tetrahydrofuran monosolvate, all at
 296K
;
_journal_coeditor_code CU3084
_journal_issue 11
_journal_name_full 'Acta Crystallographica Section C'
_journal_page_first
;
;
_journal_paper_doi 10.1107/S2053229615017520
_journal_volume 71
_journal_year 2015
_chemical_formula_iupac 'C11 H12 N4 O3 S , C4 H8 O2'
_chemical_formula_moiety 'C11 H12 N4 O3 S, C4 H8 O2'
_chemical_formula_sum 'C15 H20 N4 O5 S'
_chemical_formula_weight 368.41
_chemical_name_common 'sulfameter dioxane solvate'
_chemical_name_systematic
;
4-Amino-<i>N</i>-(5-methoxypyrimidin-2-yl)benzenesulfonamide 1,4-dioxane
monosolvate
;
_space_group_crystal_system monoclinic
_space_group_IT_number 14
_space_group_name_Hall '-P 2ybc'
_space_group_name_H-M_alt 'P 1 21/c 1'
_symmetry_space_group_name_Hall '-P 2ybc'
_symmetry_space_group_name_H-M 'P 1 21/c 1'
_atom_sites_solution_hydrogens mixed
_audit_creation_method SHELXL2013
_cell_angle_alpha 90
_cell_angle_beta 98.6720(10)
_cell_angle_gamma 90
_cell_formula_units_Z 4
_cell_length_a 8.0609(3)
_cell_length_b 19.5195(7)
_cell_length_c 11.2668(4)
_cell_measurement_reflns_used 8916
_cell_measurement_temperature 296(2)
_cell_measurement_theta_max 27.54
_cell_measurement_theta_min 2.56
_cell_volume 1752.50(11)
_computing_cell_refinement
;
SAINT (Bruker, 2008)
;
_computing_data_collection
;
APEX2 (Bruker, 2008)
;
_computing_data_reduction
;
SAINT (Bruker, 2008)
;
_computing_molecular_graphics
;
ORTEP 3 for Windows (Farrugia, 2012) and PLATON (Spek, 2009)
;
_computing_publication_material
;
publCIF (Westrip, 2010)
;
_computing_structure_refinement
;
SHELXL2013 (Sheldrick, 2008)
;
_computing_structure_solution
;
SHELXS2013 (Sheldrick, 2008)
;
_diffrn_ambient_temperature 296(2)
_diffrn_measured_fraction_theta_full 1.000
_diffrn_measured_fraction_theta_max 0.993
_diffrn_measurement_device_type 'Bruker APEXII CCD area-detector'
_diffrn_measurement_method '\f and \w'
_diffrn_radiation_monochromator graphite
_diffrn_radiation_type MoK\a
_diffrn_radiation_wavelength 0.71073
_diffrn_reflns_av_R_equivalents 0.0223
_diffrn_reflns_limit_h_max 10
_diffrn_reflns_limit_h_min -10
_diffrn_reflns_limit_k_max 25
_diffrn_reflns_limit_k_min -25
_diffrn_reflns_limit_l_max 14
_diffrn_reflns_limit_l_min -14
_diffrn_reflns_number 15401
_diffrn_reflns_theta_full 25.242
_diffrn_reflns_theta_max 27.573
_diffrn_reflns_theta_min 2.087
_diffrn_standards_number 0
_exptl_absorpt_coefficient_mu 0.219
_exptl_absorpt_correction_type none
_exptl_crystal_colour colourless
_exptl_crystal_density_diffrn 1.396
_exptl_crystal_description parallelepiped
_exptl_crystal_F_000 776
_exptl_crystal_size_max 0.50
_exptl_crystal_size_mid 0.40
_exptl_crystal_size_min 0.20
_refine_diff_density_max 1.178
_refine_diff_density_min -0.860
_refine_ls_extinction_coef 0.008(3)
_refine_ls_extinction_expression Fc^*^=kFc[1+0.001xFc^2^\l^3^/sin(2\q)]^-1/4^
_refine_ls_extinction_method
;
SHELXL2013 (Sheldrick, 2008)
;
_refine_ls_goodness_of_fit_ref 1.030
_refine_ls_hydrogen_treatment mixed
_refine_ls_matrix_type full
_refine_ls_number_parameters 210
_refine_ls_number_reflns 4038
_refine_ls_number_restraints 1
_refine_ls_restrained_S_all 1.035
_refine_ls_R_factor_all 0.0848
_refine_ls_R_factor_gt 0.0742
_refine_ls_shift/su_max 0.000
_refine_ls_shift/su_mean 0.000
_refine_ls_structure_factor_coef Fsqd
_refine_ls_weighting_details 'w = 1/[\s^2^(Fo^2^)+(0.1526P)^2^+1.4824P] where P=(Fo^2^+2Fc^2^)/3'
_refine_ls_weighting_scheme calc
_refine_ls_wR_factor_gt 0.2230
_refine_ls_wR_factor_ref 0.2413
_reflns_number_gt 3343
_reflns_number_total 4038
_reflns_threshold_expression I>2\s(I)
_cod_data_source_file cu3084sup1.cif
_cod_data_source_block 2
_cod_database_code 2020205
_shelx_space_group_comment
;
The symmetry employed for this shelxl refinement is uniquely defined
by the following loop, which should always be used as a source of
symmetry information in preference to the above space-group names.
They are only intended as comments.
;
_shelxl_version_number .2013

loop_
_space_group_symop_operation_xyz
'x, y, z'
'-x, y+1/2, -z+1/2'
'-x, -y, -z'
'x, -y-1/2, z-1/2'

loop_
_atom_site_type_symbol
_atom_site_label
_atom_site_fract_x
_atom_site_fract_y
_atom_site_fract_z
_atom_site_U_iso_or_equiv
_atom_site_adp_type
_atom_site_calc_flag
_atom_site_occupancy
S S1A 0.48206(8) 0.32665(3) 0.93660(6) 0.0407(3) Uani d 1
O O1A 0.4634(3) 0.31298(11) 1.05888(19) 0.0540(5) Uani d 1
O O1B 1.0044(6) 0.5753(3) 0.8043(6) 0.1355(17) Uani d 1
O O2A 0.6017(3) 0.28761(10) 0.8831(2) 0.0535(5) Uani d 1
O O2B 1.2148(7) 0.5648(5) 0.6388(7) 0.212(4) Uani d 1
O O3A 0.6604(3) 0.56637(11) 0.56969(19) 0.0574(6) Uani d 1
N N1A 0.5354(3) 0.40773(12) 0.9396(2) 0.0442(5) Uani d 1
N N2A 0.5886(3) 0.41719(11) 0.7413(2) 0.0449(5) Uani d 1
N N3A 0.5705(3) 0.51487(12) 0.8645(2) 0.0439(5) Uani d 1
N N4A -0.1893(4) 0.30078(18) 0.6475(3) 0.0696(8) Uani d 1
H H4A1 -0.2762 0.3127 0.6785 0.084 Uiso calc 1
H H4A2 -0.2009 0.2850 0.5755 0.084 Uiso calc 1
C C1A 0.2860(3) 0.31938(13) 0.8477(2) 0.0402(6) Uani d 1
C C1B 1.0833(10) 0.5157(3) 0.8032(9) 0.138 Uani d 1
H H1B1 1.0142 0.4793 0.8277 0.165 Uiso calc 1
H H1B2 1.1879 0.5170 0.8584 0.165 Uiso calc 1
C C2A 0.1439(4) 0.33895(16) 0.8967(3) 0.0494(7) Uani d 1
H H2A 0.1556 0.3562 0.9745 0.059 Uiso calc 1
C C2B 1.1141(11) 0.5045(3) 0.6894(10) 0.147(3) Uani d 1
H H2B1 1.0080 0.4984 0.6370 0.177 Uiso calc 1
H H2B2 1.1775 0.4623 0.6880 0.177 Uiso calc 1
C C3A -0.0130(4) 0.33271(17) 0.8304(3) 0.0547(7) Uani d 1
H H3A -0.1070 0.3457 0.8637 0.066 Uiso calc 1
C C3B 1.1457(13) 0.6317(7) 0.6790(11) 0.179(3) Uani d 1
H H3B1 1.2276 0.6679 0.6767 0.215 Uiso calc 1
H H3B2 1.0448 0.6440 0.6249 0.215 Uiso calc 1
C C4A -0.0330(4) 0.30692(16) 0.7128(3) 0.0510(7) Uani d 1
C C4B 1.1092(10) 0.6249(3) 0.7942(9) 0.130(3) Uani d 1
H H4B1 1.2124 0.6165 0.8486 0.156 Uiso calc 1
H H4B2 1.0619 0.6675 0.8180 0.156 Uiso calc 1
C C5A 0.1119(4) 0.28806(16) 0.6650(3) 0.0525(7) Uani d 1
H H5A 0.1015 0.2714 0.5870 0.063 Uiso calc 1
C C6A 0.2696(4) 0.29396(15) 0.7324(3) 0.0470(6) Uani d 1
H H6A 0.3642 0.2808 0.6999 0.056 Uiso calc 1
C C7A 0.5650(3) 0.44768(13) 0.8425(2) 0.0375(5) Uani d 1
C C8A 0.6462(6) 0.63875(17) 0.5784(4) 0.0702(10) Uani d 1
H H8A1 0.6729 0.6597 0.5065 0.105 Uiso calc 1
H H8A2 0.7227 0.6549 0.6462 0.105 Uiso calc 1
H H8A3 0.5335 0.6505 0.5884 0.105 Uiso calc 1
C C9A 0.6213(4) 0.45873(15) 0.6534(2) 0.0472(6) Uani d 1
H H9A 0.6403 0.4393 0.5812 0.057 Uiso calc 1
C C10A 0.6280(4) 0.52924(14) 0.6649(2) 0.0432(6) Uani d 1
C C11A 0.6025(4) 0.55558(14) 0.7746(3) 0.0462(6) Uani d 1
H H11A 0.6077 0.6027 0.7865 0.055 Uiso calc 1
H H1A 0.523(7) 0.433(3) 0.994(5) 0.105(18) Uiso d 1

loop_
_atom_site_aniso_label
_atom_site_aniso_U_11
_atom_site_aniso_U_22
_atom_site_aniso_U_33
_atom_site_aniso_U_12
_atom_site_aniso_U_13
_atom_site_aniso_U_23
S1A 0.0460(4) 0.0304(4) 0.0476(4) -0.0016(2) 0.0133(3) 0.0041(2)
O1A 0.0710(14) 0.0441(11) 0.0480(11) -0.0050(10) 0.0129(9) 0.0101(9)
O1B 0.093(3) 0.117(4) 0.199(5) -0.006(3) 0.031(3) 0.004(3)
O2A 0.0491(11) 0.0400(10) 0.0739(14) 0.0057(8) 0.0175(10) 0.0005(9)
O2B 0.094 0.358(11) 0.189 0.000 0.032 0.005
O3A 0.0858(16) 0.0463(12) 0.0443(11) -0.0002(10) 0.0237(10) 0.0068(9)
N1A 0.0602(14) 0.0327(11) 0.0421(12) -0.0077(10) 0.0159(10) 0.0008(9)
N2A 0.0571(14) 0.0345(11) 0.0447(12) -0.0039(9) 0.0128(10) -0.0020(9)
N3A 0.0569(13) 0.0344(11) 0.0428(11) -0.0053(9) 0.0157(9) -0.0002(9)
N4A 0.0557(17) 0.074(2) 0.077(2) 0.0021(15) 0.0032(14) -0.0111(16)
C1A 0.0441(13) 0.0318(12) 0.0475(14) -0.0025(9) 0.0162(11) 0.0013(10)
C1B 0.128 0.079 0.206 -0.015 0.028 -0.032
C2A 0.0527(16) 0.0480(15) 0.0515(15) -0.0004(12) 0.0210(12) -0.0074(12)
C2B 0.128 0.079 0.234(8) -0.015 0.028 -0.032
C3A 0.0465(15) 0.0549(17) 0.0669(19) 0.0016(12) 0.0221(14) -0.0049(14)
C3B 0.129 0.206(10) 0.198 -0.014 0.014 -0.025
C4A 0.0480(15) 0.0444(15) 0.0612(17) -0.0035(12) 0.0103(12) 0.0016(13)
C4B 0.130(5) 0.082(4) 0.176(7) -0.008(4) 0.016(5) -0.035(4)
C5A 0.0600(18) 0.0498(16) 0.0493(15) -0.0029(13) 0.0135(13) -0.0071(12)
C6A 0.0513(15) 0.0423(14) 0.0516(15) -0.0012(11) 0.0218(12) -0.0035(11)
C7A 0.0371(12) 0.0339(12) 0.0421(12) -0.0034(9) 0.0082(9) 0.0015(9)
C8A 0.108(3) 0.0431(17) 0.065(2) 0.0001(17) 0.030(2) 0.0150(15)
C9A 0.0623(17) 0.0404(14) 0.0405(13) -0.0016(12) 0.0131(12) -0.0028(11)
C10A 0.0500(14) 0.0389(13) 0.0419(13) -0.0003(11) 0.0115(11) 0.0040(10)
C11A 0.0600(16) 0.0352(12) 0.0462(14) -0.0037(11) 0.0176(12) 0.0012(10)

loop_
_atom_type_symbol
_atom_type_description
_atom_type_scat_dispersion_real
_atom_type_scat_dispersion_imag
_atom_type_scat_source
C C 0.0030 0.0020 'International Tables Vol C Tables 4.2.6.8 and 6.1.1.4'
H H 0.0000 0.0000 'International Tables Vol C Tables 4.2.6.8 and 6.1.1.4'
N N 0.0060 0.0030 'International Tables Vol C Tables 4.2.6.8 and 6.1.1.4'
O O 0.0110 0.0060 'International Tables Vol C Tables 4.2.6.8 and 6.1.1.4'
S S 0.1250 0.1230 'International Tables Vol C Tables 4.2.6.8 and 6.1.1.4'

loop_
_geom_angle_atom_site_label_1
_geom_angle_atom_site_label_2
_geom_angle_atom_site_label_3
_geom_angle
O2A S1A O1A 118.74(14)
O2A S1A N1A 109.35(13)
O1A S1A N1A 103.00(13)
O2A S1A C1A 108.90(13)
O1A S1A C1A 108.64(14)
N1A S1A C1A 107.63(13)
C4B O1B C1B 109.4(6)
C3B O2B C2B 107.6(6)
C10A O3A C8A 116.8(2)
C7A N1A S1A 126.8(2)
C7A N1A H1A 108(4)
S1A N1A H1A 123(4)
C7A N2A C9A 115.8(2)
C7A N3A C11A 116.6(2)
C4A N4A H4A1 120.0
C4A N4A H4A2 120.0
H4A1 N4A H4A2 120.0
C6A C1A C2A 120.2(3)
C6A C1A S1A 121.4(2)
C2A C1A S1A 118.4(2)
O1B C1B C2B 107.9(8)
O1B C1B H1B1 110.1
C2B C1B H1B1 110.1
O1B C1B H1B2 110.1
C2B C1B H1B2 110.1
H1B1 C1B H1B2 108.4
C3A C2A C1A 120.2(3)
C3A C2A H2A 119.9
C1A C2A H2A 119.9
C1B C2B O2B 113.3(6)
C1B C2B H2B1 108.9
O2B C2B H2B1 108.9
C1B C2B H2B2 108.9
O2B C2B H2B2 108.9
H2B1 C2B H2B2 107.7
C2A C3A C4A 120.7(3)
C2A C3A H3A 119.7
C4A C3A H3A 119.7
C4B C3B O2B 109.7(9)
C4B C3B H3B1 109.7
O2B C3B H3B1 109.7
C4B C3B H3B2 109.7
O2B C3B H3B2 109.7
H3B1 C3B H3B2 108.2
N4A C4A C3A 120.3(3)
N4A C4A C5A 121.6(3)
C3A C4A C5A 118.1(3)
O1B C4B C3B 112.8(8)
O1B C4B H4B1 109.0
C3B C4B H4B1 109.0
O1B C4B H4B2 109.0
C3B C4B H4B2 109.0
H4B1 C4B H4B2 107.8
C6A C5A C4A 121.1(3)
C6A C5A H5A 119.5
C4A C5A H5A 119.5
C1A C6A C5A 119.8(3)
C1A C6A H6A 120.1
C5A C6A H6A 120.1
N2A C7A N3A 126.6(2)
N2A C7A N1A 119.2(2)
N3A C7A N1A 114.2(2)
O3A C8A H8A1 109.5
O3A C8A H8A2 109.5
H8A1 C8A H8A2 109.5
O3A C8A H8A3 109.5
H8A1 C8A H8A3 109.5
H8A2 C8A H8A3 109.5
N2A C9A C10A 122.9(3)
N2A C9A H9A 118.6
C10A C9A H9A 118.6
O3A C10A C11A 125.6(3)
O3A C10A C9A 117.9(2)
C11A C10A C9A 116.4(2)
N3A C11A C10A 121.7(3)
N3A C11A H11A 119.1
C10A C11A H11A 119.1

loop_
_geom_bond_atom_site_label_1
_geom_bond_atom_site_label_2
_geom_bond_distance
S1A O2A 1.432(2)
S1A O1A 1.433(2)
S1A N1A 1.639(2)
S1A C1A 1.745(3)
O1B C4B 1.300(8)
O1B C1B 1.326(8)
O2B C3B 1.516(13)
O2B C2B 1.584(11)
O3A C10A 1.352(3)
O3A C8A 1.422(4)
N1A C7A 1.393(3)
N1A H1A 0.81(6)
N2A C7A 1.325(3)
N2A C9A 1.337(4)
N3A C7A 1.334(3)
N3A C11A 1.342(3)
N4A C4A 1.365(4)
N4A H4A1 0.8600
N4A H4A2 0.8600
C1A C6A 1.378(4)
C1A C2A 1.398(4)
C1B C2B 1.360(11)
C1B H1B1 0.9700
C1B H1B2 0.9700
C2A C3A 1.374(5)
C2A H2A 0.9300
C2B H2B1 0.9700
C2B H2B2 0.9700
C3A C4A 1.404(5)
C3A H3A 0.9300
C3B C4B 1.380(11)
C3B H3B1 0.9700
C3B H3B2 0.9700
C4A C5A 1.407(4)
C4B H4B1 0.9700
C4B H4B2 0.9700
C5A C6A 1.383(4)
C5A H5A 0.9300
C6A H6A 0.9300
C8A H8A1 0.9600
C8A H8A2 0.9600
C8A H8A3 0.9600
C9A C10A 1.383(4)
C9A H9A 0.9300
C10A C11A 1.383(4)
C11A H11A 0.9300

loop_
_geom_hbond_atom_site_label_D
_geom_hbond_atom_site_label_H
_geom_hbond_atom_site_label_A
_geom_hbond_site_symmetry_A
_geom_hbond_distance_DH
_geom_hbond_distance_HA
_geom_hbond_distance_DA
_geom_hbond_angle_DHA
N4A H4A1 N2A 1_455 0.86 2.47 3.171(4) 139.7
C3A H3A O2A 1_455 0.93 2.65 3.366(4) 134.7
C6A H6A O1A 4_565 0.93 2.63 3.397(3) 140.6
C11A H11A O1A 3_667 0.93 2.52 3.269(4) 137.2
N1A H1A N3A 3_667 0.81(6) 2.12(6) 2.907(3) 165(6)

loop_
_geom_torsion_atom_site_label_1
_geom_torsion_atom_site_label_2
_geom_torsion_atom_site_label_3
_geom_torsion_atom_site_label_4
_geom_torsion
O2A S1A N1A C7A 54.6(3)
O1A S1A N1A C7A -178.3(2)
C1A S1A N1A C7A -63.6(3)
O2A S1A C1A C6A -14.4(3)
O1A S1A C1A C6A -145.1(2)
N1A S1A C1A C6A 104.0(2)
O2A S1A C1A C2A 164.5(2)
O1A S1A C1A C2A 33.8(3)
N1A S1A C1A C2A -77.0(2)
C4B O1B C1B C2B -72.0(9)
C6A C1A C2A C3A 0.2(4)
S1A C1A C2A C3A -178.7(2)
O1B C1B C2B O2B 55.4(9)
C3B O2B C2B C1B -40.4(10)
C1A C2A C3A C4A -0.2(5)
C2B O2B C3B C4B 38.2(10)
C2A C3A C4A N4A 179.9(3)
C2A C3A C4A C5A -0.3(5)
C1B O1B C4B C3B 75.1(11)
O2B C3B C4B O1B -57.0(11)
N4A C4A C5A C6A -179.4(3)
C3A C4A C5A C6A 0.7(5)
C2A C1A C6A C5A 0.2(4)
S1A C1A C6A C5A 179.1(2)
C4A C5A C6A C1A -0.7(5)
C9A N2A C7A N3A 0.1(4)
C9A N2A C7A N1A -178.1(3)
C11A N3A C7A N2A 0.3(4)
C11A N3A C7A N1A 178.5(3)
S1A N1A C7A N2A -15.5(4)
S1A N1A C7A N3A 166.1(2)
C7A N2A C9A C10A -1.0(4)
C8A O3A C10A C11A -8.3(5)
C8A O3A C10A C9A 172.5(3)
N2A C9A C10A O3A -179.3(3)
N2A C9A C10A C11A 1.4(5)
C7A N3A C11A C10A 0.2(4)
O3A C10A C11A N3A 179.8(3)
C9A C10A C11A N3A -1.0(5)

_cod_database_fobs_code 2020205
